data_4070592
loop_
_publ_author_name
'Ye, Wei-Ping'
'Zhan, Jie'
'Pan, Li'
'Hu, Ning-Hai'
'Li, Yue-Sheng'

_publ_section_title
;
 Synthesis and Characterization of Titanium Complexes Bearing Two
 \b-Enaminoketonato Ligands with Electron-Withdrawing Groups and Their
 Behavior in Ethylene Polymerization
;
_journal_issue 15
_journal_name_full Organometallics
_journal_page_first 3642
_journal_paper_doi 10.1021/om700803u
_journal_volume 27
_journal_year 2008
_chemical_formula_sum 'C28 H28 Cl2 F8 N2 O2 Ti'
_chemical_formula_weight 695.32
_chemical_name_systematic
; 
 ? 
;
_space_group_IT_number 15
_symmetry_cell_setting monoclinic
_symmetry_space_group_name_Hall '-C 2yc'
_symmetry_space_group_name_H-M 'C 1 2/c 1'
_atom_sites_solution_hydrogens geom
_atom_sites_solution_primary direct
_atom_sites_solution_secondary difmap
_audit_creation_method SHELXL-97
_cell_angle_alpha 90.00
_cell_angle_beta 94.637(2)
_cell_angle_gamma 90.00
_cell_formula_units_Z 4
_cell_length_a 12.840(2)
_cell_length_b 15.936(2)
_cell_length_c 15.369(2)
_cell_measurement_reflns_used 2248
_cell_measurement_temperature 187(2)
_cell_measurement_theta_max 25.36
_cell_measurement_theta_min 2.36
_cell_volume 3134.5(7)
_computing_cell_refinement 'Bruker SMART'
_computing_data_collection 'Bruker SMART'
_computing_data_reduction 'Bruker SAINT'
_computing_molecular_graphics 'Bruker SHELXTL'
_computing_publication_material 'Bruker SHELXTL'
_computing_structure_refinement 'SHELXL-97 (Sheldrick, 1997)'
_computing_structure_solution 'SHELXS-97 (Sheldrick, 1990)'
_diffrn_ambient_temperature 187(2)
_diffrn_measured_fraction_theta_full 0.998
_diffrn_measured_fraction_theta_max 0.998
_diffrn_measurement_device_type 'CCD area detector'
_diffrn_measurement_method 'phi and omega scans'
_diffrn_radiation_monochromator graphite
_diffrn_radiation_source 'fine-focus sealed tube'
_diffrn_radiation_type MoK\a
_diffrn_radiation_wavelength 0.71073
_diffrn_reflns_av_R_equivalents 0.0379
_diffrn_reflns_av_sigmaI/netI 0.0500
_diffrn_reflns_limit_h_max 12
_diffrn_reflns_limit_h_min -15
_diffrn_reflns_limit_k_max 19
_diffrn_reflns_limit_k_min -15
_diffrn_reflns_limit_l_max 18
_diffrn_reflns_limit_l_min -18
_diffrn_reflns_number 7986
_diffrn_reflns_theta_full 25.34
_diffrn_reflns_theta_max 25.34
_diffrn_reflns_theta_min 2.04
_exptl_absorpt_coefficient_mu 0.520
_exptl_absorpt_correction_T_max 0.9441
_exptl_absorpt_correction_T_min 0.8164
_exptl_absorpt_correction_type multi-scan
_exptl_crystal_density_diffrn 1.473
_exptl_crystal_density_method 'not measured'
_exptl_crystal_F_000 1416
_exptl_crystal_size_max 0.41
_exptl_crystal_size_mid 0.14
_exptl_crystal_size_min 0.11
_refine_diff_density_max 0.897
_refine_diff_density_min -0.362
_refine_diff_density_rms 0.076
_refine_ls_extinction_method none
_refine_ls_goodness_of_fit_ref 1.109
_refine_ls_hydrogen_treatment constr
_refine_ls_matrix_type full
_refine_ls_number_parameters 198
_refine_ls_number_reflns 2877
_refine_ls_number_restraints 0
_refine_ls_restrained_S_all 1.109
_refine_ls_R_factor_all 0.0882
_refine_ls_R_factor_gt 0.0632
_refine_ls_shift/su_max 0.000
_refine_ls_shift/su_mean 0.000
_refine_ls_structure_factor_coef Fsqd
_refine_ls_weighting_details 'calc w=1/[\s^2^(Fo^2^)+(0.0580P)^2^+9.5794P] where P=(Fo^2^+2Fc^2^)/3'
_refine_ls_weighting_scheme calc
_refine_ls_wR_factor_gt 0.1390
_refine_ls_wR_factor_ref 0.1497
_reflns_number_gt 2185
_reflns_number_total 2877
_reflns_threshold_expression >2sigma(I)
_cod_data_source_file om700803u-file001.cif
_cod_data_source_block q444a
_cod_depositor_comments
;
The following automatic conversions were performed:

'_symmetry_cell_setting' value 'Monoclinic' changed to 'monoclinic'
according to /home/saulius/struct/CIF-dictionaries/cif_core.dic
dictionary named 'cif_core.dic' version 2.4.1 from 2010-06-29.

Automatic conversion script
Id: cif_fix_values 1715 2011-07-08 13:25:40Z adriana 
;
_cod_original_cell_volume 3134.4(8)
_cod_original_sg_symbol_H-M C2/c
_cod_database_code 4070592

loop_
_symmetry_equiv_pos_as_xyz
'x, y, z'
'-x, y, -z+1/2'
'x+1/2, y+1/2, z'
'-x+1/2, y+1/2, -z+1/2'
'-x, -y, -z'
'x, -y, z-1/2'
'-x+1/2, -y+1/2, -z'
'x+1/2, -y+1/2, z-1/2'

loop_
_atom_site_label
_atom_site_type_symbol
_atom_site_fract_x
_atom_site_fract_y
_atom_site_fract_z
_atom_site_U_iso_or_equiv
_atom_site_adp_type
_atom_site_occupancy
_atom_site_symmetry_multiplicity
_atom_site_calc_flag
_atom_site_refinement_flags
Ti1 Ti 1.0000 0.45273(6) 0.2500 0.0235(3) Uani 1 2 d S
Cl1 Cl 0.94062(8) 0.54466(6) 0.34792(7) 0.0386(3) Uani 1 1 d .
O1 O 0.86953(19) 0.44154(15) 0.18646(16) 0.0268(6) Uani 1 1 d .
C11 C 0.7362(3) 0.4659(3) 0.0720(3) 0.0345(10) Uani 1 1 d .
C10 C 0.8350(3) 0.4206(2) 0.1068(2) 0.0263(9) Uani 1 1 d .
C9 C 0.8893(3) 0.3647(2) 0.0611(2) 0.0298(9) Uani 1 1 d .
H9 H 0.8600 0.3488 0.0047 0.036 Uiso 1 1 calc R
N1 N 1.0417(2) 0.35028(19) 0.16364(19) 0.0234(7) Uani 1 1 d .
C7 C 0.9860(3) 0.3286(2) 0.0914(2) 0.0256(8) Uani 1 1 d .
C2 C 1.2316(3) 0.3500(3) 0.1637(3) 0.0345(10) Uani 1 1 d .
H2 H 1.2276 0.4005 0.1307 0.041 Uiso 1 1 calc R
C3 C 1.3262(3) 0.3142(3) 0.1889(3) 0.0423(11) Uani 1 1 d .
C6 C 1.1496(3) 0.2393(3) 0.2378(3) 0.0350(10) Uani 1 1 d .
H6 H 1.0882 0.2133 0.2555 0.042 Uiso 1 1 calc R
C1 C 1.1419(3) 0.3108(2) 0.1873(2) 0.0255(8) Uani 1 1 d .
C14 C 0.7686(4) 0.5586(3) 0.0634(3) 0.0500(13) Uani 1 1 d .
H14A H 0.8286 0.5622 0.0280 0.075 Uiso 1 1 calc R
H14B H 0.7878 0.5819 0.1215 0.075 Uiso 1 1 calc R
H14C H 0.7101 0.5906 0.0352 0.075 Uiso 1 1 calc R
C13 C 0.6528(4) 0.4582(4) 0.1369(3) 0.0645(16) Uani 1 1 d .
H13A H 0.5913 0.4912 0.1162 0.097 Uiso 1 1 calc R
H13B H 0.6807 0.4792 0.1941 0.097 Uiso 1 1 calc R
H13C H 0.6329 0.3991 0.1422 0.097 Uiso 1 1 calc R
C12 C 0.6944(4) 0.4331(3) -0.0175(3) 0.0491(12) Uani 1 1 d .
H12A H 0.7472 0.4411 -0.0593 0.074 Uiso 1 1 calc R
H12B H 0.6308 0.4639 -0.0374 0.074 Uiso 1 1 calc R
H12C H 0.6782 0.3732 -0.0132 0.074 Uiso 1 1 calc R
F3 F 1.0249(2) 0.18521(15) 0.07470(17) 0.0497(7) Uani 1 1 d .
F2 F 1.1206(2) 0.27141(17) 0.01031(17) 0.0561(8) Uani 1 1 d .
F4 F 0.9635(2) 0.24883(16) -0.03997(16) 0.0536(8) Uani 1 1 d .
F1 F 1.4131(2) 0.3532(2) 0.1645(2) 0.0807(10) Uani 1 1 d .
C8 C 1.0245(3) 0.2586(3) 0.0336(3) 0.0359(10) Uani 1 1 d .
C5 C 1.2462(4) 0.2055(3) 0.2627(3) 0.0452(12) Uani 1 1 d .
H5 H 1.2507 0.1562 0.2975 0.054 Uiso 1 1 calc R
C4 C 1.3363(4) 0.2421(3) 0.2379(3) 0.0478(12) Uani 1 1 d .
H4 H 1.4029 0.2184 0.2542 0.057 Uiso 1 1 calc R

loop_
_atom_site_aniso_label
_atom_site_aniso_U_11
_atom_site_aniso_U_22
_atom_site_aniso_U_33
_atom_site_aniso_U_23
_atom_site_aniso_U_13
_atom_site_aniso_U_12
Ti1 0.0240(5) 0.0215(5) 0.0251(5) 0.000 0.0026(4) 0.000
Cl1 0.0429(6) 0.0325(6) 0.0413(6) -0.0090(5) 0.0091(5) 0.0072(5)
O1 0.0241(14) 0.0290(15) 0.0272(13) 0.0017(11) 0.0015(11) 0.0016(12)
C11 0.026(2) 0.046(3) 0.031(2) 0.0049(19) 0.0006(17) 0.0019(19)
C10 0.025(2) 0.024(2) 0.029(2) 0.0059(16) 0.0001(16) -0.0069(16)
C9 0.034(2) 0.027(2) 0.028(2) 0.0020(17) -0.0009(17) -0.0059(18)
N1 0.0227(17) 0.0224(16) 0.0255(16) 0.0029(13) 0.0044(13) 0.0005(13)
C7 0.030(2) 0.0205(19) 0.027(2) 0.0022(16) 0.0075(16) -0.0041(16)
C2 0.037(3) 0.034(2) 0.034(2) -0.0020(18) 0.0110(19) 0.0001(19)
C3 0.019(2) 0.058(3) 0.051(3) -0.012(2) 0.0119(19) -0.005(2)
C6 0.032(2) 0.032(2) 0.041(2) 0.0026(19) 0.0079(18) 0.0036(19)
C1 0.029(2) 0.026(2) 0.0227(19) -0.0048(16) 0.0057(16) 0.0046(17)
C14 0.055(3) 0.040(3) 0.053(3) 0.002(2) -0.012(2) 0.012(2)
C13 0.034(3) 0.104(5) 0.056(3) 0.023(3) 0.009(2) 0.019(3)
C12 0.032(3) 0.066(3) 0.046(3) 0.004(2) -0.014(2) -0.001(2)
F3 0.0620(18) 0.0266(13) 0.0599(16) -0.0074(12) 0.0012(14) 0.0027(12)
F2 0.0511(18) 0.0591(18) 0.0619(17) -0.0304(14) 0.0278(14) -0.0125(14)
F4 0.0684(19) 0.0481(16) 0.0417(14) -0.0207(12) -0.0113(13) 0.0112(14)
F1 0.0440(19) 0.093(3) 0.108(3) -0.004(2) 0.0232(18) -0.0063(17)
C8 0.040(3) 0.031(2) 0.037(2) -0.0053(19) 0.004(2) -0.002(2)
C5 0.046(3) 0.046(3) 0.044(3) 0.009(2) 0.005(2) 0.013(2)
C4 0.036(3) 0.056(3) 0.051(3) -0.006(2) 0.000(2) 0.019(2)

loop_
_atom_type_symbol
_atom_type_description
_atom_type_scat_dispersion_real
_atom_type_scat_dispersion_imag
_atom_type_scat_source
C C 0.0033 0.0016 'International Tables Vol C Tables 4.2.6.8 and 6.1.1.4'
H H 0.0000 0.0000 'International Tables Vol C Tables 4.2.6.8 and 6.1.1.4'
N N 0.0061 0.0033 'International Tables Vol C Tables 4.2.6.8 and 6.1.1.4'
O O 0.0106 0.0060 'International Tables Vol C Tables 4.2.6.8 and 6.1.1.4'
F F 0.0171 0.0103 'International Tables Vol C Tables 4.2.6.8 and 6.1.1.4'
Cl Cl 0.1484 0.1585 'International Tables Vol C Tables 4.2.6.8 and 6.1.1.4'
Ti Ti 0.2776 0.4457 'International Tables Vol C Tables 4.2.6.8 and 6.1.1.4'

loop_
_geom_angle_atom_site_label_1
_geom_angle_atom_site_label_2
_geom_angle_atom_site_label_3
_geom_angle
_geom_angle_site_symmetry_1
_geom_angle_site_symmetry_3
O1 Ti1 O1 169.11(16) . 2_755
O1 Ti1 N1 89.61(11) . 2_755
O1 Ti1 N1 82.29(11) 2_755 2_755
O1 Ti1 N1 82.29(11) . .
O1 Ti1 N1 89.61(11) 2_755 .
N1 Ti1 N1 84.02(15) 2_755 .
O1 Ti1 Cl1 94.16(8) . .
O1 Ti1 Cl1 92.85(8) 2_755 .
N1 Ti1 Cl1 88.16(8) 2_755 .
N1 Ti1 Cl1 171.42(9) . .
O1 Ti1 Cl1 92.85(8) . 2_755
O1 Ti1 Cl1 94.16(8) 2_755 2_755
N1 Ti1 Cl1 171.42(9) 2_755 2_755
N1 Ti1 Cl1 88.16(8) . 2_755
Cl1 Ti1 Cl1 99.85(7) . 2_755
C10 O1 Ti1 136.9(2) . .
C10 C11 C12 112.2(4) . .
C10 C11 C13 109.9(3) . .
C12 C11 C13 110.3(4) . .
C10 C11 C14 105.2(3) . .
C12 C11 C14 109.2(4) . .
C13 C11 C14 110.0(4) . .
O1 C10 C9 120.0(3) . .
O1 C10 C11 114.7(3) . .
C9 C10 C11 125.2(3) . .
C10 C9 C7 124.7(4) . .
C10 C9 H9 117.7 . .
C7 C9 H9 117.7 . .
C7 N1 C1 120.5(3) . .
C7 N1 Ti1 124.2(2) . .
C1 N1 Ti1 115.1(2) . .
N1 C7 C9 125.0(4) . .
N1 C7 C8 120.0(3) . .
C9 C7 C8 114.9(3) . .
C3 C2 C1 118.4(4) . .
C3 C2 H2 120.8 . .
C1 C2 H2 120.8 . .
F1 C3 C2 117.6(4) . .
F1 C3 C4 119.4(4) . .
C2 C3 C4 123.1(4) . .
C1 C6 C5 120.1(4) . .
C1 C6 H6 119.9 . .
C5 C6 H6 119.9 . .
C6 C1 C2 119.8(4) . .
C6 C1 N1 121.4(3) . .
C2 C1 N1 118.6(3) . .
C11 C14 H14A 109.5 . .
C11 C14 H14B 109.5 . .
H14A C14 H14B 109.5 . .
C11 C14 H14C 109.5 . .
H14A C14 H14C 109.5 . .
H14B C14 H14C 109.5 . .
C11 C13 H13A 109.5 . .
C11 C13 H13B 109.5 . .
H13A C13 H13B 109.5 . .
C11 C13 H13C 109.5 . .
H13A C13 H13C 109.5 . .
H13B C13 H13C 109.5 . .
C11 C12 H12A 109.5 . .
C11 C12 H12B 109.5 . .
H12A C12 H12B 109.5 . .
C11 C12 H12C 109.5 . .
H12A C12 H12C 109.5 . .
H12B C12 H12C 109.5 . .
F2 C8 F3 107.2(4) . .
F2 C8 F4 106.5(3) . .
F3 C8 F4 106.2(3) . .
F2 C8 C7 113.3(3) . .
F3 C8 C7 110.8(3) . .
F4 C8 C7 112.5(3) . .
C4 C5 C6 121.1(4) . .
C4 C5 H5 119.5 . .
C6 C5 H5 119.5 . .
C3 C4 C5 117.5(4) . .
C3 C4 H4 121.3 . .
C5 C4 H4 121.3 . .

loop_
_geom_bond_atom_site_label_1
_geom_bond_atom_site_label_2
_geom_bond_distance
_geom_bond_site_symmetry_2
Ti1 O1 1.878(2) .
Ti1 O1 1.878(2) 2_755
Ti1 N1 2.197(3) 2_755
Ti1 N1 2.197(3) .
Ti1 Cl1 2.2755(11) .
Ti1 Cl1 2.2755(11) 2_755
O1 C10 1.311(4) .
C11 C10 1.519(5) .
C11 C12 1.527(6) .
C11 C13 1.527(6) .
C11 C14 1.543(6) .
C10 C9 1.361(5) .
C9 C7 1.413(5) .
C9 H9 0.9500 .
N1 C7 1.317(5) .
N1 C1 1.451(5) .
C7 C8 1.532(5) .
C2 C3 1.369(6) .
C2 C1 1.384(5) .
C2 H2 0.9500 .
C3 F1 1.356(5) .
C3 C4 1.375(7) .
C6 C1 1.378(5) .
C6 C5 1.378(6) .
C6 H6 0.9500 .
C14 H14A 0.9800 .
C14 H14B 0.9800 .
C14 H14C 0.9800 .
C13 H13A 0.9800 .
C13 H13B 0.9800 .
C13 H13C 0.9800 .
C12 H12A 0.9800 .
C12 H12B 0.9800 .
C12 H12C 0.9800 .
F3 C8 1.330(5) .
F2 C8 1.328(5) .
F4 C8 1.332(5) .
C5 C4 1.376(7) .
C5 H5 0.9500 .
C4 H4 0.9500 .
